data_7716975
loop_
_publ_author_name
'Parveen, Darakshan'
'Yadav, Rahul Kumar'
'Mondal, Bijan'
'Dallon, Marie'
'Sarazin, Yann'
'Roy, Dipak Kumar'

_publ_section_title
;
 Bis(diiminate)-based boron difluoro complexes: effective synthon for
 bis(borenium) cations.
;
_journal_issue 34
_journal_name_full 'Dalton transactions (Cambridge, England : 2003)'
_journal_page_first 14139
_journal_page_last 14143
_journal_paper_doi 10.1039/d4dt02050b
_journal_volume 53
_journal_year 2024
_chemical_formula_moiety 'C36 H52 B2 F4 N4'
_chemical_formula_sum 'C36 H52 B2 F4 N4'
_chemical_formula_weight 638.43
_space_group_crystal_system monoclinic
_space_group_IT_number 14
_space_group_name_Hall '-P 2ybc'
_space_group_name_H-M_alt 'P 1 21/c 1'
_atom_sites_solution_hydrogens geom
_atom_sites_solution_primary dual
_audit_creation_date 2023-03-23
_audit_creation_method
;
Olex2 1.5
(compiled 2023.02.24 svn.rf166f9f3 for OlexSys, GUI svn.r6725)
;
_audit_update_record
;
2024-04-06 deposited with the CCDC.	2024-08-09 downloaded from the CCDC.
;
_cell_angle_alpha 90
_cell_angle_beta 109.606(7)
_cell_angle_gamma 90
_cell_formula_units_Z 2
_cell_length_a 11.6320(7)
_cell_length_b 14.7782(7)
_cell_length_c 10.9398(7)
_cell_measurement_reflns_used 4815
_cell_measurement_temperature 293(2)
_cell_measurement_theta_max 23.0070
_cell_measurement_theta_min 3.5200
_cell_volume 1771.52(19)
_computing_cell_refinement 'CrystalClear-SM Expert 2.0 r7 (Rigaku, 2011)'
_computing_data_collection 'CrystalClear-SM Expert 2.0 r7 (Rigaku, 2011)'
_computing_data_reduction 'CrystalClear-SM Expert 2.0 r7 (Rigaku, 2011)'
_computing_molecular_graphics 'Olex2 1.5 (Dolomanov et al., 2009)'
_computing_publication_material 'Olex2 1.5 (Dolomanov et al., 2009)'
_computing_structure_refinement 'SHELXL 2014/7 (Sheldrick, 2015)'
_computing_structure_solution 'SHELXT 2014/5 (Sheldrick, 2014)'
_diffrn_ambient_temperature 293(2)
_diffrn_detector CCD
_diffrn_detector_area_resol_mean 28.5714
_diffrn_detector_type 'Rigaku Saturn724+'
_diffrn_measured_fraction_theta_full 0.997
_diffrn_measured_fraction_theta_max 0.997
_diffrn_measurement_details
;
List of Runs (angles in degrees, time in seconds):

  # Type    Start    End  Width  t~exp~   \w     \q     \k     \f   Frames
#--------------------------------------------------------------------------
  1  \w    -48.00  -6.00   1.00   18.00    --   17.86 -53.00  49.00   42
  2  \w     -3.00  87.00   1.00   18.00    --   17.86  53.00-166.00   90
  3  \w     14.00  39.00   1.00   18.00    --   17.86 -53.00  49.00   25
  4  \w    -19.00   6.00   1.00   18.00    --  -19.11  53.00-166.00   25
  5  \w     39.00  65.00   1.00   18.00    --   17.86 178.00  90.00   26
  6  \w    -19.00  60.00   1.00   18.00    --   17.86 -99.00  30.00   79
  7  \w    -10.00  88.00   1.00   18.00    --   17.86  77.00 -90.00   98
  8  \w      9.00  35.00   1.00   18.00    --   17.86  57.00  90.00   26
  9  \w    -18.00  57.00   1.00   18.00    --   17.86 -99.00-150.00   75
 10  \w     13.00  38.00   1.00   18.00    --   17.86 -99.00 -60.00   25
 11  \w    -23.00  11.00   1.00   18.00    --  -19.11 -77.00  30.00   34
 12  \w    -79.00 -31.00   1.00   18.00    --  -19.11 -57.00  30.00   48
 13  \w    -29.00  42.00   1.00   18.00    --  -19.11  77.00 120.00   71
 14  \w    -68.00 -43.00   1.00   18.00    --  -19.11 -53.00  49.00   25
;
_diffrn_measurement_device 'AFC12 (Right): Kappa 3 circle'
_diffrn_measurement_device_type 'Rigaku Saturn724+ (2x2 bin mode)'
_diffrn_measurement_method 'profile data from \w-scans'
_diffrn_measurement_specimen_support 'Mitegen 50um'
_diffrn_orient_matrix_type 'CrysAlisPro convention (1999,Acta A55,543-557)'
_diffrn_orient_matrix_UB_11 0.0182389000
_diffrn_orient_matrix_UB_12 -0.0128236000
_diffrn_orient_matrix_UB_13 -0.0532343000
_diffrn_orient_matrix_UB_21 0.0614068000
_diffrn_orient_matrix_UB_22 0.0106925000
_diffrn_orient_matrix_UB_23 0.0364343000
_diffrn_orient_matrix_UB_31 0.0093829000
_diffrn_orient_matrix_UB_32 -0.0450173000
_diffrn_orient_matrix_UB_33 0.0238252000
_diffrn_radiation_collimation 0.3
_diffrn_radiation_monochromator Confocal
_diffrn_radiation_probe x-ray
_diffrn_radiation_type MoK\a
_diffrn_radiation_wavelength 0.71073
_diffrn_reflns_av_R_equivalents 0.0827
_diffrn_reflns_av_unetI/netI 0.0524
_diffrn_reflns_Laue_measured_fraction_full 0.997
_diffrn_reflns_Laue_measured_fraction_max 0.997
_diffrn_reflns_limit_h_max 13
_diffrn_reflns_limit_h_min -13
_diffrn_reflns_limit_k_max 17
_diffrn_reflns_limit_k_min -17
_diffrn_reflns_limit_l_max 13
_diffrn_reflns_limit_l_min -13
_diffrn_reflns_number 19815
_diffrn_reflns_point_group_measured_fraction_full 0.997
_diffrn_reflns_point_group_measured_fraction_max 0.997
_diffrn_reflns_theta_full 24.997
_diffrn_reflns_theta_max 24.997
_diffrn_reflns_theta_min 3.325
_diffrn_source 'Rotating Anode'
_diffrn_source_current 24.0
_diffrn_source_power 1.2
_diffrn_source_target Mo
_diffrn_source_type 'Rotating Anode'
_diffrn_source_voltage 50.0
_exptl_absorpt_coefficient_mu 0.084
_exptl_absorpt_correction_T_max 1.00000
_exptl_absorpt_correction_T_min 0.54567
_exptl_absorpt_correction_type multi-scan
_exptl_absorpt_process_details
;
CrysAlisPro 1.171.41.93a (Rigaku Oxford Diffraction, 2020)
Empirical absorption correction using spherical harmonics,
implemented in SCALE3 ABSPACK scaling algorithm.
;
_exptl_crystal_colour 'clear whiteish white'
_exptl_crystal_colour_lustre clear
_exptl_crystal_colour_modifier whiteish
_exptl_crystal_colour_primary white
_exptl_crystal_density_diffrn 1.197
_exptl_crystal_description cube
_exptl_crystal_F_000 684
_exptl_crystal_size_max 0.3
_exptl_crystal_size_mid 0.2
_exptl_crystal_size_min 0.2
_refine_diff_density_max 0.236
_refine_diff_density_min -0.190
_refine_diff_density_rms 0.039
_refine_ls_extinction_method none
_refine_ls_goodness_of_fit_ref 1.067
_refine_ls_hydrogen_treatment constr
_refine_ls_matrix_type full
_refine_ls_number_parameters 214
_refine_ls_number_reflns 3116
_refine_ls_number_restraints 0
_refine_ls_restrained_S_all 1.067
_refine_ls_R_factor_all 0.0878
_refine_ls_R_factor_gt 0.0577
_refine_ls_shift/su_max 0.001
_refine_ls_shift/su_mean 0.000
_refine_ls_structure_factor_coef Fsqd
_refine_ls_weighting_details 'w=1/[\s^2^(Fo^2^)+(0.0636P)^2^+0.4405P] where P=(Fo^2^+2Fc^2^)/3'
_refine_ls_weighting_scheme calc
_refine_ls_wR_factor_gt 0.1459
_refine_ls_wR_factor_ref 0.1629
_reflns_Friedel_coverage 0.000
_reflns_number_gt 2097
_reflns_number_total 3116
_reflns_threshold_expression 'I > 2\s(I)'
_cod_data_source_file d4dt02050b2.cif
_cod_data_source_block red1
_cod_database_code 7716975
_shelx_shelxl_version_number 2014/7
_chemical_oxdiff_formula 'C36 H52 B2 F4 N4'
_shelx_space_group_comment
;
The symmetry employed for this shelxl refinement is uniquely defined
by the following loop, which should always be used as a source of
symmetry information in preference to the above space-group names.
They are only intended as comments.
;
_reflns_odcompleteness_completeness 99.76
_reflns_odcompleteness_iscentric 1
_reflns_odcompleteness_theta 26.32
_olex2_refinement_description
;
1. Fixed Uiso
 At 1.2 times of:
  All C(H) groups, All C(H,H) groups
 At 1.5 times of:
  All C(H,H,H) groups
2.a Ternary CH refined with riding coordinates:
 C14(H14), C18(H18)
2.b Secondary CH2 refined with riding coordinates:
 C1(H1a,H1b)
2.c Aromatic/amide H refined with riding coordinates:
 C4(H4), C9(H9), C10(H10), C11(H11)
2.d Idealised Me refined as rotating group:
 C2(H2a,H2b,H2c), C6(H6a,H6b,H6c), C13(H13a,H13b,H13c), C15(H15a,H15b,H15c),
 C16(H16a,H16b,H16c), C17(H17a,H17b,H17c)
;
_olex2_submission_special_instructions 'No special instructions were received'
_oxdiff_exptl_absorpt_empirical_details
;
Empirical correction (ABSPACK) includes:
- Absorption correction using spherical harmonics
- Frame scaling
;
_oxdiff_exptl_absorpt_empirical_full_max 2.839
_oxdiff_exptl_absorpt_empirical_full_min 0.422

loop_
_space_group_symop_operation_xyz
'x, y, z'
'-x, y+1/2, -z+1/2'
'-x, -y, -z'
'x, -y-1/2, z-1/2'

loop_
_atom_site_label
_atom_site_type_symbol
_atom_site_fract_x
_atom_site_fract_y
_atom_site_fract_z
_atom_site_U_iso_or_equiv
_atom_site_adp_type
_atom_site_occupancy
_atom_site_site_symmetry_order
_atom_site_calc_flag
_atom_site_refinement_flags_posn
_atom_site_refinement_flags_adp
_atom_site_refinement_flags_occupancy
_atom_site_disorder_assembly
_atom_site_disorder_group
F1 F 0.67883(17) 0.46068(10) 0.3401(2) 0.0908(7) Uani 1 1 d . . . . .
F2 F 0.74747(14) 0.55769(14) 0.50786(18) 0.0870(6) Uani 1 1 d . . . . .
N1 N 0.53934(17) 0.56746(13) 0.3728(2) 0.0459(5) Uani 1 1 d . . . . .
N2 N 0.70821(15) 0.61628(12) 0.29251(19) 0.0389(5) Uani 1 1 d . . . . .
C1 C 0.4818(2) 0.49606(18) 0.4269(2) 0.0541(7) Uani 1 1 d . . . . .
H1A H 0.5061 0.4372 0.4047 0.065 Uiso 1 1 calc R U . . .
H1B H 0.3938 0.5007 0.3885 0.065 Uiso 1 1 calc R U . . .
C2 C 0.3581(2) 0.6646(2) 0.3353(4) 0.0804(10) Uani 1 1 d . . . . .
H2A H 0.3018 0.6189 0.2886 0.121 Uiso 1 1 calc R U . . .
H2B H 0.3307 0.7228 0.2978 0.121 Uiso 1 1 calc R U . . .
H2C H 0.3624 0.6644 0.4245 0.121 Uiso 1 1 calc R U . . .
C3 C 0.4827(2) 0.64521(18) 0.3275(3) 0.0508(7) Uani 1 1 d . . . . .
C4 C 0.5365(2) 0.70784(16) 0.2703(3) 0.0507(6) Uani 1 1 d . . . . .
H4 H 0.4984 0.7635 0.2460 0.061 Uiso 1 1 calc R U . . .
C5 C 0.6453(2) 0.69147(15) 0.2473(2) 0.0434(6) Uani 1 1 d . . . . .
C6 C 0.6889(3) 0.75713(17) 0.1682(3) 0.0615(7) Uani 1 1 d . . . . .
H6A H 0.7751 0.7496 0.1870 0.092 Uiso 1 1 calc R U . . .
H6B H 0.6725 0.8178 0.1892 0.092 Uiso 1 1 calc R U . . .
H6C H 0.6470 0.7461 0.0776 0.092 Uiso 1 1 calc R U . . .
C7 C 0.81899(19) 0.59563(14) 0.2639(2) 0.0367(5) Uani 1 1 d . . . . .
C8 C 0.9316(2) 0.62659(15) 0.3479(2) 0.0428(6) Uani 1 1 d . . . . .
C9 C 1.0359(2) 0.59972(17) 0.3217(3) 0.0530(7) Uani 1 1 d . . . . .
H9 H 1.1120 0.6191 0.3759 0.064 Uiso 1 1 calc R U . . .
C10 C 1.0286(2) 0.54548(18) 0.2183(3) 0.0566(7) Uani 1 1 d . . . . .
H10 H 1.0997 0.5272 0.2042 0.068 Uiso 1 1 calc R U . . .
C11 C 0.9169(2) 0.51765(17) 0.1346(3) 0.0500(6) Uani 1 1 d . . . . .
H11 H 0.9132 0.4823 0.0631 0.060 Uiso 1 1 calc R U . . .
C12 C 0.8097(2) 0.54175(14) 0.1557(2) 0.0399(6) Uani 1 1 d . . . . .
C13 C 0.6642(3) 0.5536(2) -0.0727(3) 0.0804(10) Uani 1 1 d . . . . .
H13A H 0.7276 0.5361 -0.1058 0.121 Uiso 1 1 calc R U . . .
H13B H 0.6631 0.6183 -0.0654 0.121 Uiso 1 1 calc R U . . .
H13C H 0.5868 0.5331 -0.1309 0.121 Uiso 1 1 calc R U . . .
C14 C 0.6880(2) 0.51127(17) 0.0601(3) 0.0520(7) Uani 1 1 d . . . . .
H14 H 0.6238 0.5321 0.0929 0.062 Uiso 1 1 calc R U . . .
C15 C 0.6796(3) 0.4081(2) 0.0497(4) 0.0853(11) Uani 1 1 d . . . . .
H15A H 0.5994 0.3911 -0.0058 0.128 Uiso 1 1 calc R U . . .
H15B H 0.6950 0.3826 0.1343 0.128 Uiso 1 1 calc R U . . .
H15C H 0.7391 0.3860 0.0138 0.128 Uiso 1 1 calc R U . . .
C16 C 0.9961(3) 0.7809(2) 0.4417(4) 0.0941(11) Uani 1 1 d . . . . .
H16A H 0.9445 0.8068 0.3617 0.141 Uiso 1 1 calc R U . . .
H16B H 1.0770 0.7733 0.4384 0.141 Uiso 1 1 calc R U . . .
H16C H 0.9988 0.8204 0.5123 0.141 Uiso 1 1 calc R U . . .
C17 C 1.0241(3) 0.6468(3) 0.5887(3) 0.0895(11) Uani 1 1 d . . . . .
H17A H 0.9899 0.5899 0.6010 0.134 Uiso 1 1 calc R U . . .
H17B H 1.0278 0.6867 0.6591 0.134 Uiso 1 1 calc R U . . .
H17C H 1.1050 0.6374 0.5861 0.134 Uiso 1 1 calc R U . . .
C18 C 0.9451(2) 0.68865(17) 0.4621(3) 0.0540(7) Uani 1 1 d . . . . .
H18 H 0.8637 0.6985 0.4677 0.065 Uiso 1 1 calc R U . . .
B1 B 0.6707(3) 0.5486(2) 0.3802(3) 0.0501(8) Uani 1 1 d . . . . .

loop_
_atom_site_aniso_label
_atom_site_aniso_U_11
_atom_site_aniso_U_22
_atom_site_aniso_U_33
_atom_site_aniso_U_23
_atom_site_aniso_U_13
_atom_site_aniso_U_12
F1 0.1100(14) 0.0452(9) 0.160(2) 0.0224(10) 0.1023(15) 0.0120(8)
F2 0.0492(9) 0.1439(17) 0.0683(12) 0.0455(11) 0.0203(9) -0.0084(9)
N1 0.0415(11) 0.0539(12) 0.0504(13) -0.0067(10) 0.0261(10) -0.0115(9)
N2 0.0376(10) 0.0382(10) 0.0485(12) 0.0024(9) 0.0244(9) 0.0029(8)
C1 0.0536(15) 0.0634(16) 0.0556(16) -0.0152(13) 0.0318(14) -0.0216(12)
C2 0.0477(16) 0.091(2) 0.114(3) -0.014(2) 0.0427(18) 0.0038(15)
C3 0.0411(14) 0.0594(16) 0.0559(17) -0.0165(13) 0.0217(12) -0.0026(12)
C4 0.0462(14) 0.0456(14) 0.0637(17) -0.0033(12) 0.0228(13) 0.0088(11)
C5 0.0484(14) 0.0400(13) 0.0447(14) 0.0003(11) 0.0193(11) 0.0020(11)
C6 0.0753(18) 0.0491(15) 0.0674(19) 0.0156(13) 0.0335(15) 0.0101(13)
C7 0.0366(12) 0.0366(12) 0.0434(14) 0.0054(10) 0.0220(11) 0.0016(10)
C8 0.0425(13) 0.0448(13) 0.0456(14) 0.0000(11) 0.0205(11) -0.0069(11)
C9 0.0383(14) 0.0648(16) 0.0592(18) -0.0036(13) 0.0205(13) -0.0044(12)
C10 0.0410(15) 0.0705(17) 0.0679(19) -0.0024(14) 0.0309(14) 0.0024(12)
C11 0.0549(16) 0.0553(15) 0.0484(15) -0.0023(12) 0.0289(13) 0.0040(12)
C12 0.0404(13) 0.0394(12) 0.0444(14) 0.0041(10) 0.0203(11) 0.0014(10)
C13 0.081(2) 0.102(2) 0.0491(19) -0.0006(17) 0.0093(17) 0.0100(18)
C14 0.0483(15) 0.0571(15) 0.0508(16) -0.0096(13) 0.0167(13) 0.0009(12)
C15 0.078(2) 0.0620(19) 0.104(3) -0.0219(18) 0.014(2) -0.0156(16)
C16 0.138(3) 0.067(2) 0.086(3) -0.0252(18) 0.049(2) -0.035(2)
C17 0.102(3) 0.108(3) 0.0495(19) -0.0038(18) 0.0141(19) -0.005(2)
C18 0.0544(15) 0.0610(16) 0.0518(16) -0.0102(13) 0.0248(13) -0.0128(13)
B1 0.0485(17) 0.0522(17) 0.059(2) 0.0112(14) 0.0304(16) 0.0001(13)

loop_
_atom_type_symbol
_atom_type_description
_atom_type_scat_dispersion_real
_atom_type_scat_dispersion_imag
_atom_type_scat_source
C C 0.0033 0.0016 'International Tables Vol C Tables 4.2.6.8 and 6.1.1.4'
H H 0.0000 0.0000 'International Tables Vol C Tables 4.2.6.8 and 6.1.1.4'
B B 0.0013 0.0007 'International Tables Vol C Tables 4.2.6.8 and 6.1.1.4'
F F 0.0171 0.0103 'International Tables Vol C Tables 4.2.6.8 and 6.1.1.4'
N N 0.0061 0.0033 'International Tables Vol C Tables 4.2.6.8 and 6.1.1.4'

loop_
_geom_angle_atom_site_label_1
_geom_angle_atom_site_label_2
_geom_angle_atom_site_label_3
_geom_angle
_geom_angle_site_symmetry_1
_geom_angle_site_symmetry_3
_geom_angle_publ_flag
C1 N1 B1 115.3(2) . . ?
C3 N1 C1 122.1(2) . . ?
C3 N1 B1 122.5(2) . . ?
C5 N2 C7 120.72(18) . . ?
C5 N2 B1 122.40(19) . . ?
C7 N2 B1 116.86(18) . . ?
N1 C1 C1 111.4(2) . 3_666 ?
N1 C1 H1A 109.3 . . ?
N1 C1 H1B 109.3 . . ?
C1 C1 H1A 109.3 3_666 . ?
C1 C1 H1B 109.3 3_666 . ?
H1A C1 H1B 108.0 . . ?
H2A C2 H2B 109.5 . . ?
H2A C2 H2C 109.5 . . ?
H2B C2 H2C 109.5 . . ?
C3 C2 H2A 109.5 . . ?
C3 C2 H2B 109.5 . . ?
C3 C2 H2C 109.5 . . ?
N1 C3 C2 120.5(2) . . ?
N1 C3 C4 120.2(2) . . ?
C4 C3 C2 119.3(3) . . ?
C3 C4 H4 118.5 . . ?
C3 C4 C5 123.0(2) . . ?
C5 C4 H4 118.5 . . ?
N2 C5 C4 119.9(2) . . ?
N2 C5 C6 120.3(2) . . ?
C4 C5 C6 119.8(2) . . ?
C5 C6 H6A 109.5 . . ?
C5 C6 H6B 109.5 . . ?
C5 C6 H6C 109.5 . . ?
H6A C6 H6B 109.5 . . ?
H6A C6 H6C 109.5 . . ?
H6B C6 H6C 109.5 . . ?
C8 C7 N2 119.4(2) . . ?
C8 C7 C12 122.0(2) . . ?
C12 C7 N2 118.54(19) . . ?
C7 C8 C18 123.6(2) . . ?
C9 C8 C7 117.3(2) . . ?
C9 C8 C18 119.0(2) . . ?
C8 C9 H9 119.3 . . ?
C10 C9 C8 121.4(2) . . ?
C10 C9 H9 119.3 . . ?
C9 C10 H10 119.7 . . ?
C9 C10 C11 120.5(2) . . ?
C11 C10 H10 119.7 . . ?
C10 C11 H11 119.6 . . ?
C10 C11 C12 120.8(2) . . ?
C12 C11 H11 119.6 . . ?
C7 C12 C14 122.7(2) . . ?
C11 C12 C7 117.9(2) . . ?
C11 C12 C14 119.4(2) . . ?
H13A C13 H13B 109.5 . . ?
H13A C13 H13C 109.5 . . ?
H13B C13 H13C 109.5 . . ?
C14 C13 H13A 109.5 . . ?
C14 C13 H13B 109.5 . . ?
C14 C13 H13C 109.5 . . ?
C12 C14 C13 111.4(2) . . ?
C12 C14 H14 107.7 . . ?
C12 C14 C15 111.6(2) . . ?
C13 C14 H14 107.7 . . ?
C13 C14 C15 110.6(3) . . ?
C15 C14 H14 107.7 . . ?
C14 C15 H15A 109.5 . . ?
C14 C15 H15B 109.5 . . ?
C14 C15 H15C 109.5 . . ?
H15A C15 H15B 109.5 . . ?
H15A C15 H15C 109.5 . . ?
H15B C15 H15C 109.5 . . ?
H16A C16 H16B 109.5 . . ?
H16A C16 H16C 109.5 . . ?
H16B C16 H16C 109.5 . . ?
C18 C16 H16A 109.5 . . ?
C18 C16 H16B 109.5 . . ?
C18 C16 H16C 109.5 . . ?
H17A C17 H17B 109.5 . . ?
H17A C17 H17C 109.5 . . ?
H17B C17 H17C 109.5 . . ?
C18 C17 H17A 109.5 . . ?
C18 C17 H17B 109.5 . . ?
C18 C17 H17C 109.5 . . ?
C8 C18 C16 110.9(2) . . ?
C8 C18 H18 107.9 . . ?
C16 C18 H18 107.9 . . ?
C17 C18 C8 111.7(2) . . ?
C17 C18 C16 110.5(2) . . ?
C17 C18 H18 107.9 . . ?
F1 B1 F2 108.7(2) . . ?
F1 B1 N1 109.2(2) . . ?
F1 B1 N2 110.3(2) . . ?
F2 B1 N1 109.3(2) . . ?
F2 B1 N2 109.9(2) . . ?
N1 B1 N2 109.5(2) . . ?

loop_
_geom_bond_atom_site_label_1
_geom_bond_atom_site_label_2
_geom_bond_distance
_geom_bond_site_symmetry_2
_geom_bond_publ_flag
F1 B1 1.385(3) . ?
F2 B1 1.389(4) . ?
N1 C1 1.475(3) . ?
N1 C3 1.334(3) . ?
N1 B1 1.528(3) . ?
N2 C5 1.331(3) . ?
N2 C7 1.457(3) . ?
N2 B1 1.547(3) . ?
C1 C1 1.516(5) 3_666 ?
C1 H1A 0.9700 . ?
C1 H1B 0.9700 . ?
C2 H2A 0.9600 . ?
C2 H2B 0.9600 . ?
C2 H2C 0.9600 . ?
C2 C3 1.508(3) . ?
C3 C4 1.380(4) . ?
C4 H4 0.9300 . ?
C4 C5 1.391(3) . ?
C5 C6 1.497(3) . ?
C6 H6A 0.9600 . ?
C6 H6B 0.9600 . ?
C6 H6C 0.9600 . ?
C7 C8 1.400(3) . ?
C7 C12 1.401(3) . ?
C8 C9 1.394(3) . ?
C8 C18 1.515(3) . ?
C9 H9 0.9300 . ?
C9 C10 1.366(4) . ?
C10 H10 0.9300 . ?
C10 C11 1.378(4) . ?
C11 H11 0.9300 . ?
C11 C12 1.388(3) . ?
C12 C14 1.519(3) . ?
C13 H13A 0.9600 . ?
C13 H13B 0.9600 . ?
C13 H13C 0.9600 . ?
C13 C14 1.520(4) . ?
C14 H14 0.9800 . ?
C14 C15 1.529(4) . ?
C15 H15A 0.9600 . ?
C15 H15B 0.9600 . ?
C15 H15C 0.9600 . ?
C16 H16A 0.9600 . ?
C16 H16B 0.9600 . ?
C16 H16C 0.9600 . ?
C16 C18 1.532(4) . ?
C17 H17A 0.9600 . ?
C17 H17B 0.9600 . ?
C17 H17C 0.9600 . ?
C17 C18 1.513(4) . ?
C18 H18 0.9800 . ?

loop_
_geom_torsion_atom_site_label_1
_geom_torsion_atom_site_label_2
_geom_torsion_atom_site_label_3
_geom_torsion_atom_site_label_4
_geom_torsion
_geom_torsion_site_symmetry_1
_geom_torsion_site_symmetry_2
_geom_torsion_site_symmetry_3
_geom_torsion_site_symmetry_4
_geom_torsion_publ_flag
N1 C3 C4 C5 5.2(4) . . . . ?
N2 C7 C8 C9 175.5(2) . . . . ?
N2 C7 C8 C18 -5.9(3) . . . . ?
N2 C7 C12 C11 -175.80(19) . . . . ?
N2 C7 C12 C14 5.8(3) . . . . ?
C1 N1 C3 C2 2.6(4) . . . . ?
C1 N1 C3 C4 -175.9(2) . . . . ?
C1 N1 B1 F1 45.7(3) . . . . ?
C1 N1 B1 F2 -73.0(3) . . . . ?
C1 N1 B1 N2 166.6(2) . . . . ?
C2 C3 C4 C5 -173.3(3) . . . . ?
C3 N1 C1 C1 -94.4(3) . . . 3_666 ?
C3 N1 B1 F1 -138.0(2) . . . . ?
C3 N1 B1 F2 103.3(3) . . . . ?
C3 N1 B1 N2 -17.1(3) . . . . ?
C3 C4 C5 N2 -6.7(4) . . . . ?
C3 C4 C5 C6 171.4(3) . . . . ?
C5 N2 C7 C8 89.8(3) . . . . ?
C5 N2 C7 C12 -93.0(3) . . . . ?
C5 N2 B1 F1 135.8(2) . . . . ?
C5 N2 B1 F2 -104.5(3) . . . . ?
C5 N2 B1 N1 15.6(3) . . . . ?
C7 N2 C5 C4 176.9(2) . . . . ?
C7 N2 C5 C6 -1.2(3) . . . . ?
C7 N2 B1 F1 -46.0(3) . . . . ?
C7 N2 B1 F2 73.7(3) . . . . ?
C7 N2 B1 N1 -166.20(19) . . . . ?
C7 C8 C9 C10 0.1(4) . . . . ?
C7 C8 C18 C16 -114.3(3) . . . . ?
C7 C8 C18 C17 121.9(3) . . . . ?
C7 C12 C14 C13 113.7(3) . . . . ?
C7 C12 C14 C15 -122.1(3) . . . . ?
C8 C7 C12 C11 1.4(3) . . . . ?
C8 C7 C12 C14 -177.1(2) . . . . ?
C8 C9 C10 C11 1.7(4) . . . . ?
C9 C8 C18 C16 64.2(3) . . . . ?
C9 C8 C18 C17 -59.6(3) . . . . ?
C9 C10 C11 C12 -2.0(4) . . . . ?
C10 C11 C12 C7 0.4(4) . . . . ?
C10 C11 C12 C14 178.9(2) . . . . ?
C11 C12 C14 C13 -64.7(3) . . . . ?
C11 C12 C14 C15 59.5(3) . . . . ?
C12 C7 C8 C9 -1.6(3) . . . . ?
C12 C7 C8 C18 176.9(2) . . . . ?
C18 C8 C9 C10 -178.5(2) . . . . ?
B1 N1 C1 C1 81.9(3) . . . 3_666 ?
B1 N1 C3 C2 -173.5(3) . . . . ?
B1 N1 C3 C4 8.1(4) . . . . ?
B1 N2 C5 C4 -5.0(4) . . . . ?
B1 N2 C5 C6 176.9(2) . . . . ?
B1 N2 C7 C8 -88.5(3) . . . . ?
B1 N2 C7 C12 88.8(3) . . . . ?
